data_7714360
loop_
_publ_author_name
'Kolos, Andrey'
'Nelyubina, Yulia V.'
'Podyacheva, Evgeniya'
'Perekalin, Dmitry S.'

_publ_section_title
;
 Rhodium complexes with planar-chiral cyclopentadienyl ligands: synthesis
 from tert-butylacetylene and catalytic performance in C-H activation of
 arylhydroxamates
;
_journal_name_full 'Dalton Transactions'
_journal_paper_doi 10.1039/D3DT03279E
_journal_year 2023
_chemical_formula_moiety 'C28 H44 F3 O Rh'
_chemical_formula_sum 'C28 H44 F3 O Rh'
_chemical_formula_weight 556.54
_space_group_crystal_system orthorhombic
_space_group_IT_number 61
_space_group_name_Hall '-P 2ac 2ab'
_space_group_name_H-M_alt 'P b c a'
_atom_sites_solution_hydrogens mixed
_atom_sites_solution_primary dual
_audit_creation_date 2023-08-14
_audit_creation_method
;
Olex2 1.3
(compiled 2020.11.12 svn.r5f609507 for OlexSys, GUI svn.r6408)
;
_audit_update_record
;
2023-08-14 deposited with the CCDC.	2023-10-31 downloaded from the CCDC.
;
_cell_angle_alpha 90
_cell_angle_beta 90
_cell_angle_gamma 90
_cell_formula_units_Z 16
_cell_length_a 18.4463(3)
_cell_length_b 22.9213(4)
_cell_length_c 25.6566(4)
_cell_measurement_reflns_used 9978
_cell_measurement_temperature 100
_cell_measurement_theta_max 29.06
_cell_measurement_theta_min 2.51
_cell_volume 10847.9(3)
_computing_molecular_graphics 'Olex2 1.3 (Dolomanov et al., 2009)'
_computing_publication_material 'Olex2 1.3 (Dolomanov et al., 2009)'
_computing_structure_refinement 'XL  (Sheldrick, 2008)'
_computing_structure_solution 'SHELXT 2014/4 (Sheldrick, 2014)'
_diffrn_ambient_temperature 100
_diffrn_measured_fraction_theta_full 0.973
_diffrn_measured_fraction_theta_max 0.999
_diffrn_measurement_device_type 'Bruker Quest D8'
_diffrn_measurement_method '\f and \w scans'
_diffrn_radiation_monochromator graphite
_diffrn_radiation_type MoK\a
_diffrn_radiation_wavelength 0.71073
_diffrn_reflns_av_R_equivalents 0.0682
_diffrn_reflns_av_unetI/netI 0.0320
_diffrn_reflns_Laue_measured_fraction_full 0.973
_diffrn_reflns_Laue_measured_fraction_max 0.999
_diffrn_reflns_limit_h_max 21
_diffrn_reflns_limit_h_min -19
_diffrn_reflns_limit_k_max 27
_diffrn_reflns_limit_k_min -26
_diffrn_reflns_limit_l_max 30
_diffrn_reflns_limit_l_min -30
_diffrn_reflns_number 100324
_diffrn_reflns_point_group_measured_fraction_full 0.973
_diffrn_reflns_point_group_measured_fraction_max 0.999
_diffrn_reflns_theta_full 25.242
_diffrn_reflns_theta_max 25.000
_diffrn_reflns_theta_min 1.934
_diffrn_source_current 1.4
_diffrn_source_power 0.07
_diffrn_source_voltage 50.0
_diffrn_standards_number 0
_exptl_absorpt_coefficient_mu 0.668
_exptl_absorpt_correction_T_max 0.4330
_exptl_absorpt_correction_T_min 0.3864
_exptl_absorpt_correction_type multi-scan
_exptl_absorpt_process_details
;
SADABS-2016/2 (Bruker,2016/2) was used for absorption correction.
wR2(int) was 0.1224 before and 0.0565 after correction.
The Ratio of minimum to maximum transmission is 0.8924.
The \l/2 correction factor is Not present.
;
_exptl_crystal_colour colourless
_exptl_crystal_colour_primary colourless
_exptl_crystal_density_diffrn 1.363
_exptl_crystal_description prism
_exptl_crystal_F_000 4672
_exptl_crystal_size_max 0.25
_exptl_crystal_size_mid 0.2
_exptl_crystal_size_min 0.15
_refine_diff_density_max 1.051
_refine_diff_density_min -0.800
_refine_diff_density_rms 0.084
_refine_ls_extinction_method none
_refine_ls_goodness_of_fit_ref 1.109
_refine_ls_hydrogen_treatment constr
_refine_ls_matrix_type full
_refine_ls_number_parameters 621
_refine_ls_number_reflns 9544
_refine_ls_number_restraints 0
_refine_ls_restrained_S_all 1.109
_refine_ls_R_factor_all 0.0514
_refine_ls_R_factor_gt 0.0417
_refine_ls_shift/su_max 0.002
_refine_ls_shift/su_mean 0.000
_refine_ls_structure_factor_coef Fsqd
_refine_ls_weighting_details 'w=1/[\s^2^(Fo^2^)+(0.0248P)^2^+35.4286P] where P=(Fo^2^+2Fc^2^)/3'
_refine_ls_weighting_scheme calc
_refine_ls_wR_factor_gt 0.0916
_refine_ls_wR_factor_ref 0.0968
_reflns_Friedel_coverage 0.000
_reflns_number_gt 8182
_reflns_number_total 9544
_reflns_threshold_expression 'I > 2\s(I)'
_cod_data_source_file d3dt03279e2.cif
_cod_data_source_block Cp3tBu-OCH2CF3-Rhcod
_cod_database_code 7714360
_shelxl_version_number 2014/6
_shelx_space_group_comment
;
The symmetry employed for this shelxl refinement is uniquely defined
by the following loop, which should always be used as a source of
symmetry information in preference to the above space-group names.
They are only intended as comments.
;
_shelx_estimated_absorpt_t_max 0.906
_shelx_estimated_absorpt_t_min 0.851
_olex2_refinement_description
;
1. Fixed Uiso
 At 1.2 times of:
  All C(H) groups, All C(H,H) groups
 At 1.5 times of:
  All C(H,H,H) groups
2. Uiso/Uaniso restraints and constraints
Uanis(Rh1') = Uanis(Rh1)
Uanis(Rh2') = Uanis(Rh2)
3. Others
 Sof(Rh1)=1-FVAR(1)
 Sof(Rh1')=FVAR(1)
 Sof(Rh2')=1-FVAR(2)
 Sof(Rh2)=FVAR(2)
4.a Riding coordinates:
 C21'(H21'), C22'(H22'), C25'(H25'), C26'(H26'), C21(H21), C25(H25), C22(H22),
 C26(H26)
4.b Ternary CH refined with riding coordinates:
 C6'(H6'), C6(H6)
4.c Secondary CH2 refined with riding coordinates:
 C7'(H7'A,H7'B), C23'(H23C,H23D), C24'(H24C,H24D), C27'(H27C,H27D), C28'(H28C,
 H28D), C23(H23A,H23B), C27(H27A,H27B), C7(H7A,H7B), C24(H24A,H24B), C28(H28A,
 H28B)
4.d Aromatic/amide H refined with riding coordinates:
 C2'(H2'), C4'(H4'), C2(H2), C4(H4)
4.e Idealised Me refined as rotating group:
 C10'(H10D,H10E,H10F), C11'(H11D,H11E,H11F), C12'(H12D,H12E,H12F), C14'(H14D,
 H14E,H14F), C15'(H15D,H15E,H15F), C16'(H16D,H16E,H16F), C18'(H18D,H18E,H18F),
 C19'(H19D,H19E,H19F), C20'(H20D,H20E,H20F), C19(H19A,H19B,H19C), C15(H15A,H15B,
 H15C), C12(H12A,H12B,H12C), C14(H14A,H14B,H14C), C16(H16A,H16B,H16C), C18(H18A,
 H18B,H18C), C20(H20A,H20B,H20C), C10(H10A,H10B,H10C), C11(H11A,H11B,H11C)
;
_olex2_submission_special_instructions 'No special instructions were received'

loop_
_space_group_symop_operation_xyz
'x, y, z'
'-x+1/2, -y, z+1/2'
'-x, y+1/2, -z+1/2'
'x+1/2, -y+1/2, -z'
'-x, -y, -z'
'x-1/2, y, -z-1/2'
'x, -y-1/2, z-1/2'
'-x-1/2, y-1/2, z'

loop_
_atom_site_label
_atom_site_type_symbol
_atom_site_fract_x
_atom_site_fract_y
_atom_site_fract_z
_atom_site_U_iso_or_equiv
_atom_site_adp_type
_atom_site_occupancy
_atom_site_site_symmetry_order
_atom_site_calc_flag
_atom_site_refinement_flags_posn
_atom_site_refinement_flags_adp
_atom_site_refinement_flags_occupancy
_atom_site_disorder_assembly
_atom_site_disorder_group
Rh1 Rh 0.50825(2) 0.49298(2) 0.18199(2) 0.01840(13) Uani 0.9632(15) 1 d . . P A 1
Rh2 Rh 0.76615(2) 0.74252(5) 0.44817(2) 0.01377(16) Uani 0.953(4) 1 d . . P B 1
F1' F 0.78008(18) 0.74678(13) 0.71805(11) 0.0569(8) Uani 1 1 d . . . . .
F2' F 0.68730(17) 0.74837(14) 0.66799(12) 0.0603(9) Uani 1 1 d . . . . .
F3' F 0.71668(18) 0.82469(13) 0.71062(10) 0.0539(8) Uani 1 1 d . . . . .
O2 O 0.74983(15) 0.83350(11) 0.60753(10) 0.0247(6) Uani 1 1 d . . . . .
C1' C 0.7888(2) 0.78551(16) 0.52968(14) 0.0179(8) Uani 1 1 d . . . . .
C2' C 0.7305(2) 0.74314(16) 0.53069(13) 0.0172(7) Uani 1 1 d . . . . .
H2' H 0.6810 0.7519 0.5374 0.021 Uiso 1 1 calc R U . B 1
C3' C 0.7584(2) 0.68660(16) 0.52011(14) 0.0195(8) Uani 1 1 d . . . . .
C4' C 0.8318(2) 0.69531(16) 0.50654(14) 0.0202(8) Uani 1 1 d . . . . .
H4' H 0.8634 0.6655 0.4945 0.024 Uiso 1 1 calc R U . B 1
C5' C 0.85216(19) 0.75570(16) 0.51353(13) 0.0162(7) Uani 1 1 d . . . . .
C6' C 0.7808(2) 0.84430(16) 0.55623(14) 0.0217(8) Uani 1 1 d . . . . .
H6' H 0.8304 0.8610 0.5612 0.026 Uiso 1 1 calc R U . . .
C7' C 0.7918(2) 0.79807(18) 0.64040(15) 0.0282(9) Uani 1 1 d . . . . .
H7'A H 0.8338 0.8201 0.6542 0.034 Uiso 1 1 calc R U . . .
H7'B H 0.8099 0.7635 0.6213 0.034 Uiso 1 1 calc R U . . .
C8' C 0.7427(3) 0.7801(2) 0.68349(17) 0.0346(10) Uani 1 1 d . . . . .
C9' C 0.7324(2) 0.89205(16) 0.53213(15) 0.0232(8) Uani 1 1 d . . . . .
C10' C 0.6538(2) 0.87149(18) 0.52579(16) 0.0267(9) Uani 1 1 d . . . . .
H10D H 0.6522 0.8385 0.5016 0.040 Uiso 1 1 calc R U . . .
H10E H 0.6243 0.9035 0.5120 0.040 Uiso 1 1 calc R U . . .
H10F H 0.6347 0.8593 0.5597 0.040 Uiso 1 1 calc R U . . .
C11' C 0.7644(2) 0.91134(18) 0.47987(16) 0.0303(10) Uani 1 1 d . . . . .
H11D H 0.8100 0.9321 0.4859 0.045 Uiso 1 1 calc R U . . .
H11E H 0.7301 0.9373 0.4621 0.045 Uiso 1 1 calc R U . . .
H11F H 0.7735 0.8770 0.4581 0.045 Uiso 1 1 calc R U . . .
C12' C 0.7330(3) 0.94398(18) 0.56898(17) 0.0335(10) Uani 1 1 d . . . . .
H12D H 0.7104 0.9329 0.6021 0.050 Uiso 1 1 calc R U . . .
H12E H 0.7059 0.9763 0.5533 0.050 Uiso 1 1 calc R U . . .
H12F H 0.7832 0.9562 0.5753 0.050 Uiso 1 1 calc R U . . .
C13' C 0.7191(2) 0.62927(16) 0.52779(16) 0.0235(9) Uani 1 1 d . . . . .
C14' C 0.7342(2) 0.60758(18) 0.58348(16) 0.0295(9) Uani 1 1 d . . . . .
H14D H 0.7088 0.5706 0.5892 0.044 Uiso 1 1 calc R U . . .
H14E H 0.7169 0.6366 0.6086 0.044 Uiso 1 1 calc R U . . .
H14F H 0.7864 0.6018 0.5881 0.044 Uiso 1 1 calc R U . . .
C15' C 0.7456(3) 0.58406(18) 0.48871(18) 0.0351(11) Uani 1 1 d . . . . .
H15D H 0.7977 0.5779 0.4934 0.053 Uiso 1 1 calc R U . . .
H15E H 0.7362 0.5980 0.4532 0.053 Uiso 1 1 calc R U . . .
H15F H 0.7198 0.5472 0.4944 0.053 Uiso 1 1 calc R U . . .
C16' C 0.6371(2) 0.63737(18) 0.52180(18) 0.0309(10) Uani 1 1 d . . . . .
H16D H 0.6125 0.6003 0.5287 0.046 Uiso 1 1 calc R U . . .
H16E H 0.6262 0.6502 0.4862 0.046 Uiso 1 1 calc R U . . .
H16F H 0.6202 0.6669 0.5466 0.046 Uiso 1 1 calc R U . . .
C17' C 0.9303(2) 0.77740(17) 0.51017(15) 0.0231(9) Uani 1 1 d . . . . .
C18' C 0.9351(2) 0.83488(17) 0.47949(16) 0.0266(9) Uani 1 1 d . . . . .
H18D H 0.9074 0.8652 0.4977 0.040 Uiso 1 1 calc R U . . .
H18E H 0.9149 0.8292 0.4445 0.040 Uiso 1 1 calc R U . . .
H18F H 0.9859 0.8469 0.4767 0.040 Uiso 1 1 calc R U . . .
C19' C 0.9590(2) 0.78715(19) 0.56577(16) 0.0302(10) Uani 1 1 d . . . . .
H19D H 0.9573 0.7503 0.5851 0.045 Uiso 1 1 calc R U . . .
H19E H 0.9289 0.8163 0.5835 0.045 Uiso 1 1 calc R U . . .
H19F H 1.0092 0.8011 0.5641 0.045 Uiso 1 1 calc R U . . .
C20' C 0.9791(2) 0.73226(18) 0.48403(17) 0.0288(9) Uani 1 1 d . . . . .
H20D H 0.9602 0.7231 0.4493 0.043 Uiso 1 1 calc R U . . .
H20E H 0.9802 0.6967 0.5052 0.043 Uiso 1 1 calc R U . . .
H20F H 1.0283 0.7480 0.4809 0.043 Uiso 1 1 calc R U . . .
C21' C 0.6973(2) 0.79581(19) 0.39993(15) 0.0258(9) Uani 1 1 d . . . . .
H21' H 0.6779 0.8292 0.4178 0.031 Uiso 1 1 d R U . B .
C22' C 0.6642(2) 0.74278(19) 0.41126(15) 0.0275(9) Uani 1 1 d . . . . .
H22' H 0.6268 0.7393 0.4409 0.033 Uiso 1 1 d R U . B .
C23' C 0.6574(2) 0.6928(2) 0.37306(17) 0.0389(11) Uani 1 1 d . . . . .
H23C H 0.6218 0.7034 0.3458 0.047 Uiso 1 1 calc R U . . .
H23D H 0.6389 0.6580 0.3916 0.047 Uiso 1 1 calc R U . . .
C24' C 0.7300(3) 0.6777(2) 0.34711(17) 0.0359(11) Uani 1 1 d . . . . .
H24C H 0.7315 0.6354 0.3395 0.043 Uiso 1 1 calc R U . . .
H24D H 0.7339 0.6989 0.3136 0.043 Uiso 1 1 calc R U . . .
C25' C 0.7943(2) 0.69380(17) 0.38171(15) 0.0254(9) Uani 1 1 d . . . . .
H25' H 0.8202 0.6610 0.3920 0.030 Uiso 1 1 d R U . B .
C26' C 0.8306(2) 0.74809(17) 0.37978(14) 0.0225(8) Uani 1 1 d . . . . .
H26' H 0.8814 0.7395 0.3899 0.027 Uiso 1 1 d R U . B .
C27' C 0.8097(2) 0.79781(19) 0.34472(15) 0.0280(9) Uani 1 1 d . . . . .
H27C H 0.8235 0.7882 0.3085 0.034 Uiso 1 1 calc R U . . .
H27D H 0.8370 0.8331 0.3552 0.034 Uiso 1 1 calc R U . . .
C28' C 0.7284(2) 0.81110(19) 0.34661(15) 0.0308(10) Uani 1 1 d . . . . .
H28C H 0.7203 0.8530 0.3394 0.037 Uiso 1 1 calc R U . . .
H28D H 0.7030 0.7883 0.3194 0.037 Uiso 1 1 calc R U . . .
F3 F 0.4475(2) 0.49776(13) 0.45023(11) 0.0651(10) Uani 1 1 d . . . . .
F2 F 0.52386(19) 0.56722(13) 0.43965(11) 0.0598(9) Uani 1 1 d . . . . .
F1 F 0.43473(17) 0.55709(13) 0.38671(12) 0.0557(8) Uani 1 1 d . . . . .
O1 O 0.48784(15) 0.44893(12) 0.35592(10) 0.0268(6) Uani 1 1 d . . . . .
C19 C 0.6754(2) 0.40888(19) 0.23340(19) 0.0359(11) Uani 1 1 d . . . . .
H19A H 0.6468 0.3846 0.2572 0.054 Uiso 1 1 calc R U . . .
H19B H 0.7259 0.3958 0.2337 0.054 Uiso 1 1 calc R U . . .
H19C H 0.6558 0.4055 0.1980 0.054 Uiso 1 1 calc R U . . .
C15 C 0.4917(3) 0.6561(2) 0.1816(2) 0.0411(12) Uani 1 1 d . . . . .
H15A H 0.4780 0.6314 0.1521 0.062 Uiso 1 1 calc R U . . .
H15B H 0.5443 0.6616 0.1818 0.062 Uiso 1 1 calc R U . . .
H15C H 0.4677 0.6941 0.1784 0.062 Uiso 1 1 calc R U . . .
C13 C 0.4681(2) 0.62679(17) 0.23257(17) 0.0302(10) Uani 1 1 d . . . . .
C23 C 0.4007(3) 0.5236(2) 0.09844(18) 0.0416(12) Uani 1 1 d . . . . .
H23A H 0.3848 0.5632 0.1088 0.050 Uiso 1 1 calc R U . . .
H23B H 0.3635 0.5074 0.0747 0.050 Uiso 1 1 calc R U . . .
C17 C 0.6716(2) 0.4726(2) 0.25113(18) 0.0327(10) Uani 1 1 d . . . . .
C27 C 0.5475(3) 0.4094(2) 0.09373(18) 0.0390(11) Uani 1 1 d . . . . .
H27A H 0.5601 0.4084 0.0562 0.047 Uiso 1 1 calc R U . . .
H27B H 0.5744 0.3776 0.1113 0.047 Uiso 1 1 calc R U . . .
C21 C 0.4361(2) 0.43000(18) 0.14755(16) 0.0267(9) Uani 1 1 d . . . . .
H21 H 0.4224 0.4023 0.1755 0.032 Uiso 1 1 d R U . A .
C1 C 0.5288(2) 0.47386(17) 0.27051(14) 0.0213(8) Uani 1 1 d . . . . .
C25 C 0.5368(3) 0.5208(2) 0.10637(17) 0.0369(11) Uani 1 1 d . . . . .
H25 H 0.5617 0.5538 0.1101 0.044 Uiso 1 1 d R U . A .
C2 C 0.4739(2) 0.51690(17) 0.26202(14) 0.0227(8) Uani 1 1 d . . . . .
H2 H 0.4243 0.5121 0.2708 0.027 Uiso 1 1 calc R U . A 1
C12 C 0.3919(2) 0.39034(18) 0.28456(16) 0.0266(9) Uani 1 1 d . . . . .
H12A H 0.3718 0.4085 0.3160 0.040 Uiso 1 1 calc R U . . .
H12B H 0.3628 0.3561 0.2752 0.040 Uiso 1 1 calc R U . . .
H12C H 0.3910 0.4185 0.2558 0.040 Uiso 1 1 calc R U . . .
C3 C 0.5033(2) 0.56757(17) 0.23883(16) 0.0252(9) Uani 1 1 d . . . . .
C14 C 0.3853(2) 0.62120(19) 0.23252(18) 0.0324(10) Uani 1 1 d . . . . .
H14A H 0.3635 0.6599 0.2281 0.049 Uiso 1 1 calc R U . . .
H14B H 0.3692 0.6044 0.2657 0.049 Uiso 1 1 calc R U . . .
H14C H 0.3702 0.5958 0.2038 0.049 Uiso 1 1 calc R U . . .
C4 C 0.5766(2) 0.55338(18) 0.22795(16) 0.0292(10) Uani 1 1 d . . . . .
H4 H 0.6095 0.5777 0.2096 0.035 Uiso 1 1 calc R U . A 1
C16 C 0.4899(3) 0.6653(2) 0.2787(2) 0.0496(14) Uani 1 1 d . . . . .
H16A H 0.4629 0.7021 0.2773 0.074 Uiso 1 1 calc R U . . .
H16B H 0.5420 0.6735 0.2770 0.074 Uiso 1 1 calc R U . . .
H16C H 0.4789 0.6451 0.3114 0.074 Uiso 1 1 calc R U . . .
C5 C 0.5939(2) 0.49588(17) 0.24915(15) 0.0218(8) Uani 1 1 d . . . . .
C18 C 0.6991(2) 0.4774(2) 0.30789(19) 0.0429(12) Uani 1 1 d . . . . .
H18A H 0.6948 0.5179 0.3197 0.064 Uiso 1 1 calc R U . . .
H18B H 0.7500 0.4653 0.3095 0.064 Uiso 1 1 calc R U . . .
H18C H 0.6700 0.4521 0.3304 0.064 Uiso 1 1 calc R U . . .
C6 C 0.5193(2) 0.42421(16) 0.30895(15) 0.0222(8) Uani 1 1 d . . . . .
H6 H 0.5686 0.4090 0.3180 0.027 Uiso 1 1 calc R U . . .
C20 C 0.7226(2) 0.5086(2) 0.2171(2) 0.0451(13) Uani 1 1 d . . . . .
H20A H 0.7057 0.5076 0.1809 0.068 Uiso 1 1 calc R U . . .
H20B H 0.7716 0.4923 0.2190 0.068 Uiso 1 1 calc R U . . .
H20C H 0.7233 0.5490 0.2295 0.068 Uiso 1 1 calc R U . . .
C7 C 0.5320(3) 0.49069(19) 0.38117(17) 0.0355(10) Uani 1 1 d . . . . .
H7A H 0.5573 0.5151 0.3551 0.043 Uiso 1 1 calc R U . . .
H7B H 0.5687 0.4710 0.4031 0.043 Uiso 1 1 calc R U . . .
C22 C 0.4057(2) 0.48575(19) 0.14634(16) 0.0274(9) Uani 1 1 d . . . . .
H22 H 0.3733 0.4978 0.1703 0.033 Uiso 1 1 d R U . A .
C8 C 0.4832(3) 0.5278(2) 0.41444(18) 0.0392(11) Uani 1 1 d . . . . .
C24 C 0.4730(3) 0.5281(3) 0.06912(19) 0.0513(14) Uani 1 1 d . . . . .
H24A H 0.4751 0.4976 0.0419 0.062 Uiso 1 1 calc R U . . .
H24B H 0.4762 0.5666 0.0518 0.062 Uiso 1 1 calc R U . . .
C9 C 0.4705(2) 0.37134(16) 0.29505(16) 0.0227(8) Uani 1 1 d . . . . .
C26 C 0.5708(2) 0.4674(2) 0.11641(16) 0.0343(10) Uani 1 1 d . . . . .
H26 H 0.6202 0.4729 0.1265 0.041 Uiso 1 1 d R U . A .
C10 C 0.4708(2) 0.33044(18) 0.34200(17) 0.0302(10) Uani 1 1 d . . . . .
H10A H 0.5208 0.3197 0.3506 0.045 Uiso 1 1 calc R U . . .
H10B H 0.4431 0.2952 0.3337 0.045 Uiso 1 1 calc R U . . .
H10C H 0.4486 0.3502 0.3719 0.045 Uiso 1 1 calc R U . . .
C11 C 0.5018(2) 0.33888(18) 0.24863(17) 0.0291(9) Uani 1 1 d . . . . .
H11A H 0.5468 0.3194 0.2589 0.044 Uiso 1 1 calc R U . . .
H11B H 0.5119 0.3666 0.2205 0.044 Uiso 1 1 calc R U . . .
H11C H 0.4667 0.3097 0.2365 0.044 Uiso 1 1 calc R U . . .
C28 C 0.4668(3) 0.3991(2) 0.09988(17) 0.0388(11) Uani 1 1 d . . . . .
H28A H 0.4577 0.3566 0.1030 0.047 Uiso 1 1 calc R U . . .
H28B H 0.4414 0.4132 0.0683 0.047 Uiso 1 1 calc R U . . .
Rh1' Rh 0.5152(5) 0.4654(7) 0.1920(4) 0.01840(13) Uani 0.0368(15) 1 d . . P A 2
Rh2' Rh 0.7700(5) 0.7657(9) 0.4451(3) 0.01377(16) Uani 0.047(4) 1 d . . P B 2

loop_
_atom_site_aniso_label
_atom_site_aniso_U_11
_atom_site_aniso_U_22
_atom_site_aniso_U_33
_atom_site_aniso_U_23
_atom_site_aniso_U_13
_atom_site_aniso_U_12
Rh1 0.01289(15) 0.0232(3) 0.01907(17) 0.00350(17) 0.00145(13) 0.00091(14)
Rh2 0.01317(15) 0.0152(5) 0.01291(14) -0.00091(16) 0.00160(11) 0.00025(16)
F1' 0.078(2) 0.0600(19) 0.0323(15) 0.0203(14) -0.0069(15) 0.0044(17)
F2' 0.0568(19) 0.066(2) 0.0577(19) 0.0130(16) 0.0016(16) -0.0317(17)
F3' 0.072(2) 0.066(2) 0.0241(14) -0.0026(13) 0.0118(14) 0.0093(17)
O2 0.0297(16) 0.0273(15) 0.0171(13) -0.0019(11) 0.0036(11) 0.0017(12)
C1' 0.0206(19) 0.0192(19) 0.0140(17) 0.0010(15) 0.0007(15) 0.0001(15)
C2' 0.0192(19) 0.0215(19) 0.0110(16) -0.0003(14) -0.0021(14) 0.0024(16)
C3' 0.021(2) 0.0181(19) 0.0193(19) 0.0024(15) 0.0002(16) 0.0010(15)
C4' 0.019(2) 0.020(2) 0.0211(19) 0.0010(16) 0.0025(16) 0.0034(15)
C5' 0.0155(18) 0.0193(19) 0.0139(17) 0.0025(14) -0.0027(14) -0.0005(15)
C6' 0.024(2) 0.021(2) 0.0192(19) -0.0009(16) 0.0041(16) -0.0035(16)
C7' 0.033(2) 0.032(2) 0.020(2) 0.0008(17) -0.0024(17) -0.0001(18)
C8' 0.045(3) 0.032(2) 0.027(2) 0.0050(19) -0.002(2) -0.005(2)
C9' 0.026(2) 0.0153(18) 0.028(2) -0.0013(16) 0.0037(18) 0.0014(16)
C10' 0.028(2) 0.025(2) 0.027(2) -0.0026(17) 0.0032(18) 0.0093(17)
C11' 0.037(2) 0.022(2) 0.032(2) -0.0008(18) 0.004(2) 0.0053(18)
C12' 0.042(3) 0.024(2) 0.035(2) -0.0035(18) 0.005(2) 0.003(2)
C13' 0.021(2) 0.0156(19) 0.034(2) 0.0031(16) 0.0058(17) -0.0004(16)
C14' 0.032(2) 0.025(2) 0.031(2) 0.0001(18) 0.0021(19) 0.0003(18)
C15' 0.044(3) 0.022(2) 0.039(3) -0.0002(19) 0.013(2) -0.0045(19)
C16' 0.025(2) 0.025(2) 0.043(3) 0.0088(19) 0.0049(19) -0.0042(18)
C17' 0.0148(19) 0.029(2) 0.026(2) -0.0016(17) -0.0015(16) 0.0016(16)
C18' 0.020(2) 0.026(2) 0.034(2) -0.0001(18) 0.0033(18) -0.0041(17)
C19' 0.019(2) 0.038(2) 0.033(2) 0.0007(19) -0.0044(18) -0.0022(18)
C20' 0.015(2) 0.031(2) 0.040(2) -0.0009(19) 0.0009(18) 0.0025(17)
C21' 0.018(2) 0.037(2) 0.023(2) -0.0005(17) -0.0032(17) 0.0085(17)
C22' 0.018(2) 0.047(3) 0.0175(19) 0.0016(18) -0.0019(16) -0.0007(18)
C23' 0.033(3) 0.054(3) 0.029(2) -0.002(2) -0.002(2) -0.019(2)
C24' 0.046(3) 0.036(2) 0.026(2) -0.0097(19) 0.005(2) -0.011(2)
C25' 0.031(2) 0.024(2) 0.022(2) -0.0037(16) 0.0080(17) 0.0035(17)
C26' 0.022(2) 0.030(2) 0.0150(18) -0.0012(16) 0.0052(15) 0.0027(17)
C27' 0.028(2) 0.035(2) 0.021(2) 0.0022(18) 0.0015(18) -0.0068(18)
C28' 0.035(2) 0.035(2) 0.022(2) 0.0089(18) -0.0065(19) 0.001(2)
F3 0.108(3) 0.0523(19) 0.0354(16) -0.0060(14) 0.0227(17) -0.0206(18)
F2 0.088(2) 0.0452(17) 0.0462(17) -0.0196(14) 0.0011(17) -0.0126(17)
F1 0.063(2) 0.0430(17) 0.0605(19) -0.0082(15) 0.0039(16) 0.0160(15)
O1 0.0324(16) 0.0254(14) 0.0225(14) -0.0027(12) 0.0008(12) -0.0021(12)
C19 0.021(2) 0.034(2) 0.053(3) 0.012(2) 0.003(2) 0.0048(18)
C15 0.037(3) 0.029(2) 0.057(3) 0.016(2) -0.004(2) 0.002(2)
C13 0.031(2) 0.020(2) 0.040(3) 0.0013(18) -0.008(2) 0.0015(18)
C23 0.044(3) 0.044(3) 0.037(3) 0.002(2) -0.014(2) 0.010(2)
C17 0.014(2) 0.037(2) 0.047(3) 0.014(2) -0.0031(19) 0.0021(18)
C27 0.039(3) 0.044(3) 0.034(3) -0.012(2) 0.007(2) 0.004(2)
C21 0.021(2) 0.034(2) 0.025(2) -0.0002(18) -0.0041(17) -0.0037(18)
C1 0.023(2) 0.022(2) 0.0189(19) 0.0011(16) -0.0040(16) -0.0021(16)
C25 0.042(3) 0.038(3) 0.031(2) 0.001(2) 0.012(2) -0.008(2)
C2 0.022(2) 0.026(2) 0.021(2) -0.0012(16) -0.0012(16) 0.0001(16)
C12 0.022(2) 0.027(2) 0.031(2) 0.0063(18) 0.0048(17) 0.0024(17)
C3 0.022(2) 0.025(2) 0.028(2) 0.0065(17) -0.0063(17) -0.0004(17)
C14 0.028(2) 0.028(2) 0.042(3) -0.003(2) -0.002(2) 0.0056(18)
C4 0.025(2) 0.029(2) 0.033(2) 0.0129(18) -0.0054(18) -0.0054(18)
C16 0.062(4) 0.029(3) 0.058(3) 0.004(2) -0.027(3) 0.001(2)
C5 0.0130(19) 0.024(2) 0.028(2) 0.0025(17) -0.0059(16) 0.0001(16)
C18 0.026(2) 0.045(3) 0.058(3) 0.016(2) -0.016(2) -0.005(2)
C6 0.021(2) 0.023(2) 0.023(2) 0.0013(16) -0.0004(16) 0.0006(16)
C20 0.016(2) 0.045(3) 0.074(4) 0.020(3) 0.004(2) 0.000(2)
C7 0.045(3) 0.036(2) 0.025(2) -0.0024(19) -0.005(2) -0.001(2)
C22 0.017(2) 0.042(3) 0.023(2) -0.0035(18) -0.0045(16) 0.0014(18)
C8 0.060(3) 0.028(2) 0.029(2) -0.003(2) 0.005(2) -0.001(2)
C24 0.068(4) 0.058(3) 0.029(3) 0.018(2) -0.001(2) 0.008(3)
C9 0.019(2) 0.0185(19) 0.030(2) 0.0019(16) 0.0020(17) 0.0007(15)
C26 0.027(2) 0.048(3) 0.028(2) 0.002(2) 0.0104(19) 0.000(2)
C10 0.026(2) 0.028(2) 0.036(2) 0.0042(19) -0.0023(19) -0.0014(18)
C11 0.025(2) 0.030(2) 0.033(2) 0.0003(18) -0.0008(19) 0.0039(18)
C28 0.041(3) 0.045(3) 0.030(2) -0.010(2) -0.004(2) 0.001(2)
Rh1' 0.01289(15) 0.0232(3) 0.01907(17) 0.00350(17) 0.00145(13) 0.00091(14)
Rh2' 0.01317(15) 0.0152(5) 0.01291(14) -0.00091(16) 0.00160(11) 0.00025(16)

loop_
_atom_type_symbol
_atom_type_description
_atom_type_scat_dispersion_real
_atom_type_scat_dispersion_imag
_atom_type_scat_source
C C 0.0033 0.0016 'International Tables Vol C Tables 4.2.6.8 and 6.1.1.4'
H H 0.0000 0.0000 'International Tables Vol C Tables 4.2.6.8 and 6.1.1.4'
F F 0.0171 0.0103 'International Tables Vol C Tables 4.2.6.8 and 6.1.1.4'
O O 0.0106 0.0060 'International Tables Vol C Tables 4.2.6.8 and 6.1.1.4'
Rh Rh -1.1178 0.9187 'International Tables Vol C Tables 4.2.6.8 and 6.1.1.4'

loop_
_geom_angle_atom_site_label_1
_geom_angle_atom_site_label_2
_geom_angle_atom_site_label_3
_geom_angle
_geom_angle_site_symmetry_1
_geom_angle_site_symmetry_3
_geom_angle_publ_flag
C21 Rh1 C1 111.87(15) . . ?
C21 Rh1 C2 111.67(15) . . ?
C21 Rh1 C3 138.64(15) . . ?
C21 Rh1 C4 172.02(16) . . ?
C21 Rh1 C5 137.66(15) . . ?
C25 Rh1 C21 88.82(17) . . ?
C25 Rh1 C1 155.15(16) . . ?
C25 Rh1 C2 148.02(16) . . ?
C25 Rh1 C3 112.13(16) . . ?
C25 Rh1 C4 99.15(17) . . ?
C25 Rh1 C5 120.03(16) . . ?
C25 Rh1 C26 38.64(17) . . ?
C2 Rh1 C1 36.42(14) . . ?
C2 Rh1 C3 36.87(14) . . ?
C2 Rh1 C5 60.25(14) . . ?
C3 Rh1 C1 61.35(13) . . ?
C3 Rh1 C5 61.86(14) . . ?
C4 Rh1 C1 60.55(14) . . ?
C4 Rh1 C2 60.95(15) . . ?
C4 Rh1 C3 37.05(15) . . ?
C4 Rh1 C5 37.32(14) . . ?
C5 Rh1 C1 35.12(13) . . ?
C22 Rh1 C21 38.22(16) . . ?
C22 Rh1 C1 123.46(15) . . ?
C22 Rh1 C25 81.28(17) . . ?
C22 Rh1 C2 99.51(15) . . ?
C22 Rh1 C3 107.74(15) . . ?
C22 Rh1 C4 142.34(16) . . ?
C22 Rh1 C5 158.19(15) . . ?
C22 Rh1 C26 97.02(17) . . ?
C26 Rh1 C21 79.96(17) . . ?
C26 Rh1 C1 128.90(16) . . ?
C26 Rh1 C2 163.20(16) . . ?
C26 Rh1 C3 138.25(16) . . ?
C26 Rh1 C4 106.59(17) . . ?
C26 Rh1 C5 102.95(16) . . ?
C2' Rh2 C1' 36.87(13) . . ?
C2' Rh2 C3' 37.07(13) . . ?
C2' Rh2 C5' 60.90(13) . . ?
C3' Rh2 C1' 61.33(13) . . ?
C3' Rh2 C5' 61.75(13) . . ?
C4' Rh2 C1' 60.30(13) . . ?
C4' Rh2 C2' 61.21(13) . . ?
C4' Rh2 C3' 36.89(13) . . ?
C4' Rh2 C5' 37.04(13) . . ?
C5' Rh2 C1' 35.23(12) . . ?
C21' Rh2 C1' 112.25(15) . . ?
C21' Rh2 C2' 111.73(14) . . ?
C21' Rh2 C3' 139.18(14) . . ?
C21' Rh2 C4' 172.23(15) . . ?
C21' Rh2 C5' 137.92(15) . . ?
C22' Rh2 C1' 123.92(15) . . ?
C22' Rh2 C2' 99.45(14) . . ?
C22' Rh2 C3' 108.27(15) . . ?
C22' Rh2 C4' 142.73(16) . . ?
C22' Rh2 C5' 158.78(14) . . ?
C22' Rh2 C21' 38.12(16) . . ?
C22' Rh2 C26' 97.37(15) . . ?
C25' Rh2 C1' 154.22(15) . . ?
C25' Rh2 C2' 148.30(16) . . ?
C25' Rh2 C3' 112.21(15) . . ?
C25' Rh2 C4' 98.87(15) . . ?
C25' Rh2 C5' 118.99(15) . . ?
C25' Rh2 C21' 88.90(16) . . ?
C25' Rh2 C22' 81.80(16) . . ?
C25' Rh2 C26' 39.09(15) . . ?
C26' Rh2 C1' 127.65(14) . . ?
C26' Rh2 C2' 162.74(14) . . ?
C26' Rh2 C3' 138.35(15) . . ?
C26' Rh2 C4' 106.43(14) . . ?
C26' Rh2 C5' 101.88(14) . . ?
C26' Rh2 C21' 79.68(15) . . ?
C7' O2 C6' 115.2(3) . . ?
C2' C1' Rh2 66.62(19) . . ?
C2' C1' C6' 121.0(3) . . ?
C2' C1' Rh2' 76.5(5) . . ?
C5' C1' Rh2 71.6(2) . . ?
C5' C1' C2' 107.1(3) . . ?
C5' C1' C6' 129.8(3) . . ?
C5' C1' Rh2' 75.3(3) . . ?
C6' C1' Rh2 139.0(3) . . ?
C6' C1' Rh2' 126.8(6) . . ?
Rh2 C2' H2' 117.4 . . ?
C1' C2' Rh2 76.5(2) . . ?
C1' C2' H2' 125.1 . . ?
C1' C2' Rh2' 67.0(4) . . ?
C3' C2' Rh2 72.8(2) . . ?
C3' C2' C1' 109.8(3) . . ?
C3' C2' H2' 125.1 . . ?
C3' C2' Rh2' 84.8(5) . . ?
C2' C3' Rh2 70.2(2) . . ?
C2' C3' C13' 126.4(3) . . ?
C4' C3' Rh2 69.9(2) . . ?
C4' C3' C2' 105.4(3) . . ?
C4' C3' C13' 127.9(3) . . ?
C13' C3' Rh2 129.1(3) . . ?
Rh2 C4' H4' 117.9 . . ?
C3' C4' Rh2 73.2(2) . . ?
C3' C4' H4' 124.6 . . ?
C3' C4' C5' 110.7(3) . . ?
C3' C4' Rh2' 79.2(3) . . ?
C5' C4' Rh2 76.0(2) . . ?
C5' C4' H4' 124.6 . . ?
C5' C4' Rh2' 65.4(4) . . ?
C1' C5' Rh2 73.2(2) . . ?
C1' C5' C4' 106.5(3) . . ?
C1' C5' C17' 129.7(3) . . ?
C1' C5' Rh2' 68.7(3) . . ?
C4' C5' Rh2 67.0(2) . . ?
C4' C5' C17' 123.4(3) . . ?
C4' C5' Rh2' 80.3(6) . . ?
C17' C5' Rh2 130.1(2) . . ?
C17' C5' Rh2' 122.6(4) . . ?
O2 C6' C1' 107.0(3) . . ?
O2 C6' H6' 108.0 . . ?
O2 C6' C9' 104.8(3) . . ?
C1' C6' H6' 108.0 . . ?
C1' C6' C9' 120.4(3) . . ?
C9' C6' H6' 108.0 . . ?
O2 C7' H7'A 110.6 . . ?
O2 C7' H7'B 110.6 . . ?
O2 C7' C8' 105.7(3) . . ?
H7'A C7' H7'B 108.7 . . ?
C8' C7' H7'A 110.6 . . ?
C8' C7' H7'B 110.6 . . ?
F1' C8' C7' 109.3(4) . . ?
F2' C8' F1' 106.4(4) . . ?
F2' C8' F3' 107.7(4) . . ?
F2' C8' C7' 113.7(4) . . ?
F3' C8' F1' 105.9(4) . . ?
F3' C8' C7' 113.3(4) . . ?
C10' C9' C6' 111.9(3) . . ?
C10' C9' C11' 111.1(3) . . ?
C11' C9' C6' 109.4(3) . . ?
C12' C9' C6' 107.6(3) . . ?
C12' C9' C10' 108.3(3) . . ?
C12' C9' C11' 108.4(3) . . ?
C9' C10' H10D 109.5 . . ?
C9' C10' H10E 109.5 . . ?
C9' C10' H10F 109.5 . . ?
H10D C10' H10E 109.5 . . ?
H10D C10' H10F 109.5 . . ?
H10E C10' H10F 109.5 . . ?
C9' C11' H11D 109.5 . . ?
C9' C11' H11E 109.5 . . ?
C9' C11' H11F 109.5 . . ?
H11D C11' H11E 109.5 . . ?
H11D C11' H11F 109.5 . . ?
H11E C11' H11F 109.5 . . ?
C9' C12' H12D 109.5 . . ?
C9' C12' H12E 109.5 . . ?
C9' C12' H12F 109.5 . . ?
H12D C12' H12E 109.5 . . ?
H12D C12' H12F 109.5 . . ?
H12E C12' H12F 109.5 . . ?
C3' C13' C14' 108.3(3) . . ?
C3' C13' C15' 110.6(3) . . ?
C3' C13' C16' 110.8(3) . . ?
C15' C13' C14' 109.5(3) . . ?
C15' C13' C16' 109.5(4) . . ?
C16' C13' C14' 108.1(3) . . ?
C13' C14' H14D 109.5 . . ?
C13' C14' H14E 109.5 . . ?
C13' C14' H14F 109.5 . . ?
H14D C14' H14E 109.5 . . ?
H14D C14' H14F 109.5 . . ?
H14E C14' H14F 109.5 . . ?
C13' C15' H15D 109.5 . . ?
C13' C15' H15E 109.5 . . ?
C13' C15' H15F 109.5 . . ?
H15D C15' H15E 109.5 . . ?
H15D C15' H15F 109.5 . . ?
H15E C15' H15F 109.5 . . ?
C13' C16' H16D 109.5 . . ?
C13' C16' H16E 109.5 . . ?
C13' C16' H16F 109.5 . . ?
H16D C16' H16E 109.5 . . ?
H16D C16' H16F 109.5 . . ?
H16E C16' H16F 109.5 . . ?
C5' C17' C18' 111.3(3) . . ?
C5' C17' C19' 108.7(3) . . ?
C18' C17' C19' 109.3(3) . . ?
C20' C17' C5' 111.1(3) . . ?
C20' C17' C18' 108.8(3) . . ?
C20' C17' C19' 107.6(3) . . ?
C17' C18' H18D 109.5 . . ?
C17' C18' H18E 109.5 . . ?
C17' C18' H18F 109.5 . . ?
H18D C18' H18E 109.5 . . ?
H18D C18' H18F 109.5 . . ?
H18E C18' H18F 109.5 . . ?
C17' C19' H19D 109.5 . . ?
C17' C19' H19E 109.5 . . ?
C17' C19' H19F 109.5 . . ?
H19D C19' H19E 109.5 . . ?
H19D C19' H19F 109.5 . . ?
H19E C19' H19F 109.5 . . ?
C17' C20' H20D 109.5 . . ?
C17' C20' H20E 109.5 . . ?
C17' C20' H20F 109.5 . . ?
H20D C20' H20E 109.5 . . ?
H20D C20' H20F 109.5 . . ?
H20E C20' H20F 109.5 . . ?
Rh2 C21' H21' 113.4 . . ?
C22' C21' Rh2 69.1(2) . . ?
C22' C21' H21' 115.6 . . ?
C22' C21' C28' 123.6(4) . . ?
C22' C21' Rh2' 82.3(6) . . ?
C28' C21' Rh2 115.2(3) . . ?
C28' C21' H21' 112.7 . . ?
C28' C21' Rh2' 111.5(4) . . ?
Rh2' C21' H21' 105.1 . . ?
Rh2 C22' H22' 105.5 . . ?
C21' C22' Rh2 72.8(2) . . ?
C21' C22' H22' 121.1 . . ?
C21' C22' C23' 124.2(4) . . ?
C21' C22' Rh2' 58.9(6) . . ?
C23' C22' Rh2 111.3(3) . . ?
C23' C22' H22' 111.3 . . ?
C23' C22' Rh2' 120.6(5) . . ?
Rh2' C22' H22' 108.8 . . ?
C22' C23' H23C 109.1 . . ?
C22' C23' H23D 109.1 . . ?
C22' C23' C24' 112.3(3) . . ?
H23C C23' H23D 107.9 . . ?
C24' C23' H23C 109.1 . . ?
C24' C23' H23D 109.1 . . ?
C23' C24' H24C 109.3 . . ?
C23' C24' H24D 109.3 . . ?
H24C C24' H24D 107.9 . . ?
C25' C24' C23' 111.8(3) . . ?
C25' C24' H24C 109.3 . . ?
C25' C24' H24D 109.3 . . ?
Rh2 C25' H25' 109.1 . . ?
C24' C25' Rh2 114.1(3) . . ?
C24' C25' H25' 111.7 . . ?
C24' C25' Rh2' 115.0(3) . . ?
C26' C25' Rh2 71.2(2) . . ?
C26' C25' C24' 124.1(4) . . ?
C26' C25' H25' 118.5 . . ?
C26' C25' Rh2' 60.0(5) . . ?
Rh2' C25' H25' 117.9 . . ?
Rh2 C26' H26' 107.5 . . ?
C25' C26' Rh2 69.7(2) . . ?
C25' C26' H26' 105.2 . . ?
C25' C26' C27' 124.5(4) . . ?
C25' C26' Rh2' 83.5(6) . . ?
C27' C26' Rh2 113.4(3) . . ?
C27' C26' H26' 123.4 . . ?
C27' C26' Rh2' 101.5(6) . . ?
Rh2' C26' H26' 109.9 . . ?
C26' C27' H27C 109.1 . . ?
C26' C27' H27D 109.1 . . ?
C26' C27' C28' 112.6(3) . . ?
H27C C27' H27D 107.8 . . ?
C28' C27' H27C 109.1 . . ?
C28' C27' H27D 109.1 . . ?
C21' C28' C27' 110.5(3) . . ?
C21' C28' H28C 109.5 . . ?
C21' C28' H28D 109.5 . . ?
C27' C28' H28C 109.5 . . ?
C27' C28' H28D 109.5 . . ?
H28C C28' H28D 108.1 . . ?
C7 O1 C6 114.5(3) . . ?
H19A C19 H19B 109.5 . . ?
H19A C19 H19C 109.5 . . ?
H19B C19 H19C 109.5 . . ?
C17 C19 H19A 109.5 . . ?
C17 C19 H19B 109.5 . . ?
C17 C19 H19C 109.5 . . ?
H15A C15 H15B 109.5 . . ?
H15A C15 H15C 109.5 . . ?
H15B C15 H15C 109.5 . . ?
C13 C15 H15A 109.5 . . ?
C13 C15 H15B 109.5 . . ?
C13 C15 H15C 109.5 . . ?
C15 C13 C14 108.6(4) . . ?
C3 C13 C15 111.2(4) . . ?
C3 C13 C14 110.7(3) . . ?
C3 C13 C16 108.8(4) . . ?
C16 C13 C15 109.4(4) . . ?
C16 C13 C14 108.1(4) . . ?
H23A C23 H23B 107.8 . . ?
C22 C23 H23A 109.1 . . ?
C22 C23 H23B 109.1 . . ?
C22 C23 C24 112.6(4) . . ?
C24 C23 H23A 109.1 . . ?
C24 C23 H23B 109.1 . . ?
C19 C17 C18 109.5(4) . . ?
C5 C17 C19 111.4(3) . . ?
C5 C17 C18 108.3(4) . . ?
C20 C17 C19 108.6(4) . . ?
C20 C17 C5 111.7(3) . . ?
C20 C17 C18 107.3(4) . . ?
H27A C27 H27B 107.9 . . ?
C26 C27 H27A 109.2 . . ?
C26 C27 H27B 109.2 . . ?
C28 C27 H27A 109.2 . . ?
C28 C27 H27B 109.2 . . ?
C28 C27 C26 112.1(4) . . ?
Rh1 C21 H21 106.9 . . ?
C22 C21 Rh1 69.1(2) . . ?
C22 C21 H21 120.1 . . ?
C22 C21 C28 123.9(4) . . ?
C22 C21 Rh1' 86.3(5) . . ?
C28 C21 Rh1 114.3(3) . . ?
C28 C21 H21 112.2 . . ?
C28 C21 Rh1' 111.8(4) . . ?
Rh1' C21 H21 91.9 . . ?
C2 C1 Rh1 67.0(2) . . ?
C2 C1 C6 122.3(3) . . ?
C2 C1 Rh1' 80.1(5) . . ?
C5 C1 Rh1 72.3(2) . . ?
C5 C1 C2 107.2(3) . . ?
C5 C1 C6 128.2(3) . . ?
C5 C1 Rh1' 75.9(3) . . ?
C6 C1 Rh1 138.8(3) . . ?
C6 C1 Rh1' 123.8(5) . . ?
Rh1 C25 H25 106.6 . . ?
C24 C25 Rh1 114.7(3) . . ?
C24 C25 H25 111.8 . . ?
C24 C25 Rh1' 118.1(4) . . ?
C26 C25 Rh1 71.2(2) . . ?
C26 C25 H25 119.5 . . ?
C26 C25 C24 123.9(4) . . ?
C26 C25 Rh1' 58.6(4) . . ?
Rh1' C25 H25 114.1 . . ?
Rh1 C2 H2 117.8 . . ?
C1 C2 Rh1 76.6(2) . . ?
C1 C2 H2 124.5 . . ?
C1 C2 Rh1' 61.7(4) . . ?
C3 C2 Rh1 72.8(2) . . ?
C3 C2 C1 111.1(3) . . ?
C3 C2 H2 124.5 . . ?
C3 C2 Rh1' 88.1(4) . . ?
H12A C12 H12B 109.5 . . ?
H12A C12 H12C 109.5 . . ?
H12B C12 H12C 109.5 . . ?
C9 C12 H12A 109.5 . . ?
C9 C12 H12B 109.5 . . ?
C9 C12 H12C 109.5 . . ?
C13 C3 Rh1 129.1(3) . . ?
C2 C3 Rh1 70.4(2) . . ?
C2 C3 C13 128.1(4) . . ?
C2 C3 C4 105.0(3) . . ?
C4 C3 Rh1 70.1(2) . . ?
C4 C3 C13 126.4(4) . . ?
C13 C14 H14A 109.5 . . ?
C13 C14 H14B 109.5 . . ?
C13 C14 H14C 109.5 . . ?
H14A C14 H14B 109.5 . . ?
H14A C14 H14C 109.5 . . ?
H14B C14 H14C 109.5 . . ?
Rh1 C4 H4 117.8 . . ?
C3 C4 Rh1 72.9(2) . . ?
C3 C4 H4 125.0 . . ?
C3 C4 C5 110.0(3) . . ?
C3 C4 Rh1' 79.9(3) . . ?
C5 C4 Rh1 76.1(2) . . ?
C5 C4 H4 125.0 . . ?
C5 C4 Rh1' 60.5(4) . . ?
C13 C16 H16A 109.5 . . ?
C13 C16 H16B 109.5 . . ?
C13 C16 H16C 109.5 . . ?
H16A C16 H16B 109.5 . . ?
H16A C16 H16C 109.5 . . ?
H16B C16 H16C 109.5 . . ?
C17 C5 Rh1 130.3(3) . . ?
C17 C5 Rh1' 122.3(4) . . ?
C1 C5 Rh1 72.6(2) . . ?
C1 C5 C17 131.2(3) . . ?
C1 C5 C4 106.3(3) . . ?
C1 C5 Rh1' 65.2(3) . . ?
C4 C5 Rh1 66.6(2) . . ?
C4 C5 C17 122.2(3) . . ?
C4 C5 Rh1' 83.8(5) . . ?
C17 C18 H18A 109.5 . . ?
C17 C18 H18B 109.5 . . ?
C17 C18 H18C 109.5 . . ?
H18A C18 H18B 109.5 . . ?
H18A C18 H18C 109.5 . . ?
H18B C18 H18C 109.5 . . ?
O1 C6 C1 107.0(3) . . ?
O1 C6 H6 107.9 . . ?
O1 C6 C9 105.3(3) . . ?
C1 C6 H6 107.9 . . ?
C1 C6 C9 120.3(3) . . ?
C9 C6 H6 107.9 . . ?
C17 C20 H20A 109.5 . . ?
C17 C20 H20B 109.5 . . ?
C17 C20 H20C 109.5 . . ?
H20A C20 H20B 109.5 . . ?
H20A C20 H20C 109.5 . . ?
H20B C20 H20C 109.5 . . ?
O1 C7 H7A 110.2 . . ?
O1 C7 H7B 110.2 . . ?
O1 C7 C8 107.4(4) . . ?
H7A C7 H7B 108.5 . . ?
C8 C7 H7A 110.2 . . ?
C8 C7 H7B 110.2 . . ?
Rh1 C22 H22 106.0 . . ?
C23 C22 Rh1 111.3(3) . . ?
C23 C22 H22 109.8 . . ?
C23 C22 Rh1' 124.5(4) . . ?
C21 C22 Rh1 72.7(2) . . ?
C21 C22 C23 124.8(4) . . ?
C21 C22 H22 122.1 . . ?
C21 C22 Rh1' 57.9(4) . . ?
Rh1' C22 H22 106.7 . . ?
F3 C8 F2 107.1(4) . . ?
F3 C8 F1 107.5(4) . . ?
F3 C8 C7 113.4(4) . . ?
F2 C8 C7 108.6(4) . . ?
F1 C8 F2 107.2(4) . . ?
F1 C8 C7 112.7(4) . . ?
C23 C24 H24A 109.5 . . ?
C23 C24 H24B 109.5 . . ?
C25 C24 C23 110.8(4) . . ?
C25 C24 H24A 109.5 . . ?
C25 C24 H24B 109.5 . . ?
H24A C24 H24B 108.1 . . ?
C12 C9 C6 111.5(3) . . ?
C10 C9 C12 108.3(3) . . ?
C10 C9 C6 107.3(3) . . ?
C11 C9 C12 111.0(3) . . ?
C11 C9 C6 110.1(3) . . ?
C11 C9 C10 108.5(3) . . ?
Rh1 C26 H26 105.5 . . ?
C27 C26 Rh1 113.1(3) . . ?
C27 C26 H26 119.4 . . ?
C27 C26 Rh1' 100.9(4) . . ?
C25 C26 Rh1 70.1(2) . . ?
C25 C26 C27 124.7(4) . . ?
C25 C26 H26 111.2 . . ?
C25 C26 Rh1' 88.3(5) . . ?
Rh1' C26 H26 102.1 . . ?
C9 C10 H10A 109.5 . . ?
C9 C10 H10B 109.5 . . ?
C9 C10 H10C 109.5 . . ?
H10A C10 H10B 109.5 . . ?
H10A C10 H10C 109.5 . . ?
H10B C10 H10C 109.5 . . ?
C9 C11 H11A 109.5 . . ?
C9 C11 H11B 109.5 . . ?
C9 C11 H11C 109.5 . . ?
H11A C11 H11B 109.5 . . ?
H11A C11 H11C 109.5 . . ?
H11B C11 H11C 109.5 . . ?
C27 C28 C21 112.1(4) . . ?
C27 C28 H28A 109.2 . . ?
C27 C28 H28B 109.2 . . ?
C21 C28 H28A 109.2 . . ?
C21 C28 H28B 109.2 . . ?
H28A C28 H28B 107.9 . . ?
C21 Rh1' C1 133.2(6) . . ?
C21 Rh1' C25 80.1(4) . . ?
C21 Rh1' C2 114.3(4) . . ?
C21 Rh1' C4 149.5(8) . . ?
C21 Rh1' C5 171.6(7) . . ?
C21 Rh1' C22 35.8(2) . . ?
C21 Rh1' C26 81.2(4) . . ?
C1 Rh1' C25 141.1(6) . . ?
C1 Rh1' C2 38.2(2) . . ?
C1 Rh1' C4 60.0(3) . . ?
C1 Rh1' C5 39.0(2) . . ?
C1 Rh1' C22 124.9(5) . . ?
C1 Rh1' C26 144.4(5) . . ?
C2 Rh1' C25 118.0(7) . . ?
C2 Rh1' C4 56.0(3) . . ?
C2 Rh1' C22 90.2(4) . . ?
C4 Rh1' C25 81.1(5) . . ?
C5 Rh1' C25 108.3(5) . . ?
C5 Rh1' C2 61.7(3) . . ?
C5 Rh1' C4 35.7(2) . . ?
C5 Rh1' C22 146.5(7) . . ?
C5 Rh1' C26 106.0(4) . . ?
C22 Rh1' C25 67.3(4) . . ?
C22 Rh1' C4 114.1(7) . . ?
C26 Rh1' C25 33.0(2) . . ?
C26 Rh1' C2 147.3(8) . . ?
C26 Rh1' C4 95.6(5) . . ?
C26 Rh1' C22 87.6(4) . . ?
C1' Rh2' C2' 36.47(19) . . ?
C1' Rh2' C4' 57.1(3) . . ?
C1' Rh2' C5' 35.99(18) . . ?
C1' Rh2' C25' 141.2(8) . . ?
C2' Rh2' C4' 54.7(3) . . ?
C5' Rh2' C2' 58.7(3) . . ?
C5' Rh2' C4' 34.3(2) . . ?
C5' Rh2' C25' 109.1(6) . . ?
C21' Rh2' C1' 128.6(6) . . ?
C21' Rh2' C2' 115.2(4) . . ?
C21' Rh2' C4' 158.4(9) . . ?
C21' Rh2' C5' 162.3(9) . . ?
C21' Rh2' C22' 38.8(2) . . ?
C21' Rh2' C25' 88.2(4) . . ?
C21' Rh2' C26' 87.6(4) . . ?
C22' Rh2' C1' 124.5(4) . . ?
C22' Rh2' C2' 92.3(5) . . ?
C22' Rh2' C4' 119.6(9) . . ?
C22' Rh2' C5' 148.3(8) . . ?
C22' Rh2' C25' 74.3(4) . . ?
C25' Rh2' C2' 123.0(9) . . ?
C25' Rh2' C4' 84.2(6) . . ?
C26' Rh2' C1' 138.1(4) . . ?
C26' Rh2' C2' 151.7(9) . . ?
C26' Rh2' C4' 98.0(5) . . ?
C26' Rh2' C5' 104.0(4) . . ?
C26' Rh2' C22' 96.6(4) . . ?
C26' Rh2' C25' 36.6(2) . . ?

loop_
_geom_bond_atom_site_label_1
_geom_bond_atom_site_label_2
_geom_bond_distance
_geom_bond_site_symmetry_2
_geom_bond_publ_flag
Rh1 C21 2.153(4) . ?
Rh1 C1 2.344(4) . ?
Rh1 C25 2.109(4) . ?
Rh1 C2 2.217(4) . ?
Rh1 C3 2.249(4) . ?
Rh1 C4 2.212(4) . ?
Rh1 C5 2.339(4) . ?
Rh1 C22 2.107(4) . ?
Rh1 C26 2.123(4) . ?
Rh2 C1' 2.349(4) . ?
Rh2 C2' 2.217(3) . ?
Rh2 C3' 2.252(4) . ?
Rh2 C4' 2.209(4) . ?
Rh2 C5' 2.328(3) . ?
Rh2 C21' 2.153(4) . ?
Rh2 C22' 2.106(4) . ?
Rh2 C25' 2.103(4) . ?
Rh2 C26' 2.123(4) . ?
F1' C8' 1.358(5) . ?
F2' C8' 1.315(5) . ?
F3' C8' 1.327(5) . ?
O2 C6' 1.456(4) . ?
O2 C7' 1.403(5) . ?
C1' C2' 1.450(5) . ?
C1' C5' 1.416(5) . ?
C1' C6' 1.517(5) . ?
C1' Rh2' 2.245(9) . ?
C2' H2' 0.9500 . ?
C2' C3' 1.421(5) . ?
C2' Rh2' 2.372(12) . ?
C3' C4' 1.412(5) . ?
C3' C13' 1.514(5) . ?
C4' H4' 0.9500 . ?
C4' C5' 1.446(5) . ?
C4' Rh2' 2.527(16) . ?
C5' C17' 1.527(5) . ?
C5' Rh2' 2.331(9) . ?
C6' H6' 1.0000 . ?
C6' C9' 1.542(5) . ?
C7' H7'A 0.9900 . ?
C7' H7'B 0.9900 . ?
C7' C8' 1.488(6) . ?
C9' C10' 1.533(6) . ?
C9' C11' 1.531(5) . ?
C9' C12' 1.520(5) . ?
C10' H10D 0.9800 . ?
C10' H10E 0.9800 . ?
C10' H10F 0.9800 . ?
C11' H11D 0.9800 . ?
C11' H11E 0.9800 . ?
C11' H11F 0.9800 . ?
C12' H12D 0.9800 . ?
C12' H12E 0.9800 . ?
C12' H12F 0.9800 . ?
C13' C14' 1.538(6) . ?
C13' C15' 1.523(6) . ?
C13' C16' 1.531(6) . ?
C14' H14D 0.9800 . ?
C14' H14E 0.9800 . ?
C14' H14F 0.9800 . ?
C15' H15D 0.9800 . ?
C15' H15E 0.9800 . ?
C15' H15F 0.9800 . ?
C16' H16D 0.9800 . ?
C16' H16E 0.9800 . ?
C16' H16F 0.9800 . ?
C17' C18' 1.537(5) . ?
C17' C19' 1.538(5) . ?
C17' C20' 1.527(5) . ?
C18' H18D 0.9800 . ?
C18' H18E 0.9800 . ?
C18' H18F 0.9800 . ?
C19' H19D 0.9800 . ?
C19' H19E 0.9800 . ?
C19' H19F 0.9800 . ?
C20' H20D 0.9800 . ?
C20' H20E 0.9800 . ?
C20' H20F 0.9800 . ?
C21' H21' 0.9608 . ?
C21' C22' 1.391(6) . ?
C21' C28' 1.524(5) . ?
C21' Rh2' 1.902(11) . ?
C22' H22' 1.0294 . ?
C22' C23' 1.512(6) . ?
C22' Rh2' 2.200(11) . ?
C23' H23C 0.9900 . ?
C23' H23D 0.9900 . ?
C23' C24' 1.535(6) . ?
C24' H24C 0.9900 . ?
C24' H24D 0.9900 . ?
C24' C25' 1.526(6) . ?
C25' H25' 0.9286 . ?
C25' C26' 1.414(5) . ?
C25' Rh2' 2.357(14) . ?
C26' H26' 0.9929 . ?
C26' C27' 1.502(6) . ?
C26' Rh2' 2.054(9) . ?
C27' H27C 0.9900 . ?
C27' H27D 0.9900 . ?
C27' C28' 1.532(6) . ?
C28' H28C 0.9900 . ?
C28' H28D 0.9900 . ?
F3 C8 1.323(5) . ?
F2 C8 1.341(5) . ?
F1 C8 1.325(6) . ?
O1 C6 1.453(4) . ?
O1 C7 1.413(5) . ?
C19 H19A 0.9800 . ?
C19 H19B 0.9800 . ?
C19 H19C 0.9800 . ?
C19 C17 1.531(6) . ?
C15 H15A 0.9800 . ?
C15 H15B 0.9800 . ?
C15 H15C 0.9800 . ?
C15 C13 1.532(6) . ?
C13 C3 1.513(5) . ?
C13 C14 1.533(6) . ?
C13 C16 1.531(6) . ?
C23 H23A 0.9900 . ?
C23 H23B 0.9900 . ?
C23 C22 1.508(6) . ?
C23 C24 1.534(7) . ?
C17 C5 1.531(5) . ?
C17 C18 1.546(6) . ?
C17 C20 1.526(6) . ?
C27 H27A 0.9900 . ?
C27 H27B 0.9900 . ?
C27 C26 1.513(6) . ?
C27 C28 1.515(6) . ?
C21 H21 0.9922 . ?
C21 C22 1.395(6) . ?
C21 C28 1.523(6) . ?
C21 Rh1' 2.022(10) . ?
C1 C2 1.431(5) . ?
C1 C5 1.413(5) . ?
C1 C6 1.516(5) . ?
C1 Rh1' 2.039(10) . ?
C25 H25 0.8899 . ?
C25 C24 1.526(7) . ?
C25 C26 1.400(6) . ?
C25 Rh1' 2.569(14) . ?
C2 H2 0.9500 . ?
C2 C3 1.413(5) . ?
C2 Rh1' 2.281(10) . ?
C12 H12A 0.9800 . ?
C12 H12B 0.9800 . ?
C12 H12C 0.9800 . ?
C12 C9 1.538(5) . ?
C3 C4 1.418(6) . ?
C14 H14A 0.9800 . ?
C14 H14B 0.9800 . ?
C14 H14C 0.9800 . ?
C4 H4 0.9500 . ?
C4 C5 1.461(5) . ?
C4 Rh1' 2.490(12) . ?
C16 H16A 0.9800 . ?
C16 H16B 0.9800 . ?
C16 H16C 0.9800 . ?
C5 Rh1' 2.179(10) . ?
C18 H18A 0.9800 . ?
C18 H18B 0.9800 . ?
C18 H18C 0.9800 . ?
C6 H6 1.0000 . ?
C6 C9 1.551(5) . ?
C20 H20A 0.9800 . ?
C20 H20B 0.9800 . ?
C20 H20C 0.9800 . ?
C7 H7A 0.9900 . ?
C7 H7B 0.9900 . ?
C7 C8 1.504(6) . ?
C22 H22 0.9021 . ?
C22 Rh1' 2.380(12) . ?
C24 H24A 0.9900 . ?
C24 H24B 0.9900 . ?
C9 C10 1.526(5) . ?
C9 C11 1.518(6) . ?
C26 H26 0.9552 . ?
C26 Rh1' 2.195(10) . ?
C10 H10A 0.9800 . ?
C10 H10B 0.9800 . ?
C10 H10C 0.9800 . ?
C11 H11A 0.9800 . ?
C11 H11B 0.9800 . ?
C11 H11C 0.9800 . ?
C28 H28A 0.9900 . ?
C28 H28B 0.9900 . ?

loop_
_geom_torsion_atom_site_label_1
_geom_torsion_atom_site_label_2
_geom_torsion_atom_site_label_3
_geom_torsion_atom_site_label_4
_geom_torsion
_geom_torsion_site_symmetry_1
_geom_torsion_site_symmetry_2
_geom_torsion_site_symmetry_3
_geom_torsion_site_symmetry_4
_geom_torsion_publ_flag
Rh1 C21 C22 C23 104.3(4) . . . . ?
Rh1 C21 C28 C27 12.5(5) . . . . ?
Rh1 C1 C2 C3 -65.3(3) . . . . ?
Rh1 C1 C5 C17 -128.9(5) . . . . ?
Rh1 C1 C5 C4 58.4(3) . . . . ?
Rh1 C1 C6 O1 -135.0(3) . . . . ?
Rh1 C1 C6 C9 -15.1(6) . . . . ?
Rh1 C25 C24 C23 9.9(6) . . . . ?
Rh1 C25 C26 C27 104.9(4) . . . . ?
Rh1 C2 C3 C13 124.8(4) . . . . ?
Rh1 C2 C3 C4 -61.9(3) . . . . ?
Rh1 C3 C4 C5 -67.6(3) . . . . ?
Rh1 C4 C5 C17 124.1(4) . . . . ?
Rh1 C4 C5 C1 -62.3(3) . . . . ?
Rh2 C1' C2' C3' 65.8(2) . . . . ?
Rh2 C1' C5' C4' -59.0(2) . . . . ?
Rh2 C1' C5' C17' 128.6(4) . . . . ?
Rh2 C1' C6' O2 134.9(3) . . . . ?
Rh2 C1' C6' C9' 15.5(6) . . . . ?
Rh2 C2' C3' C4' 61.4(2) . . . . ?
Rh2 C2' C3' C13' -124.6(4) . . . . ?
Rh2 C3' C4' C5' 67.3(3) . . . . ?
Rh2 C3' C13' C14' 177.1(3) . . . . ?
Rh2 C3' C13' C15' 57.1(5) . . . . ?
Rh2 C3' C13' C16' -64.4(4) . . . . ?
Rh2 C4' C5' C1' 63.1(2) . . . . ?
Rh2 C4' C5' C17' -124.0(3) . . . . ?
Rh2 C5' C17' C18' 50.6(4) . . . . ?
Rh2 C5' C17' C19' 171.0(3) . . . . ?
Rh2 C5' C17' C20' -70.8(4) . . . . ?
Rh2 C21' C22' C23' -104.4(4) . . . . ?
Rh2 C21' C28' C27' -14.4(5) . . . . ?
Rh2 C22' C23' C24' -33.0(5) . . . . ?
Rh2 C25' C26' C27' -105.0(4) . . . . ?
Rh2 C26' C27' C28' -32.5(4) . . . . ?
O2 C6' C9' C10' -61.9(4) . . . . ?
O2 C6' C9' C11' 174.5(3) . . . . ?
O2 C6' C9' C12' 56.9(4) . . . . ?
O2 C7' C8' F1' -178.2(3) . . . . ?
O2 C7' C8' F2' 63.1(5) . . . . ?
O2 C7' C8' F3' -60.3(5) . . . . ?
C1' C2' C3' Rh2 -68.2(2) . . . . ?
C1' C2' C3' C4' -6.8(4) . . . . ?
C1' C2' C3' C13' 167.2(3) . . . . ?
C1' C5' C17' C18' -51.4(5) . . . . ?
C1' C5' C17' C19' 69.0(5) . . . . ?
C1' C5' C17' C20' -172.8(4) . . . . ?
C1' C6' C9' C10' 58.6(5) . . . . ?
C1' C6' C9' C11' -65.1(4) . . . . ?
C1' C6' C9' C12' 177.4(3) . . . . ?
C2' C1' C5' Rh2 57.3(2) . . . . ?
C2' C1' C5' C4' -1.7(4) . . . . ?
C2' C1' C5' C17' -174.1(3) . . . . ?
C2' C1' C5' Rh2' 70.6(6) . . . . ?
C2' C1' C6' O2 45.7(4) . . . . ?
C2' C1' C6' C9' -73.6(5) . . . . ?
C2' C3' C4' Rh2 -61.6(2) . . . . ?
C2' C3' C4' C5' 5.8(4) . . . . ?
C2' C3' C4' Rh2' -52.5(4) . . . . ?
C2' C3' C13' C14' -89.7(4) . . . . ?
C2' C3' C13' C15' 150.3(4) . . . . ?
C2' C3' C13' C16' 28.7(5) . . . . ?
C3' C4' C5' Rh2 -65.6(3) . . . . ?
C3' C4' C5' C1' -2.6(4) . . . . ?
C3' C4' C5' C17' 170.4(3) . . . . ?
C3' C4' C5' Rh2' -66.8(3) . . . . ?
C4' C3' C13' C14' 82.9(5) . . . . ?
C4' C3' C13' C15' -37.0(6) . . . . ?
C4' C3' C13' C16' -158.6(4) . . . . ?
C4' C5' C17' C18' 137.4(4) . . . . ?
C4' C5' C17' C19' -102.2(4) . . . . ?
C4' C5' C17' C20' 16.0(5) . . . . ?
C5' C1' C2' Rh2 -60.4(2) . . . . ?
C5' C1' C2' C3' 5.4(4) . . . . ?
C5' C1' C2' Rh2' -69.7(5) . . . . ?
C5' C1' C6' O2 -115.7(4) . . . . ?
C5' C1' C6' C9' 124.9(4) . . . . ?
C6' O2 C7' C8' -165.3(3) . . . . ?
C6' C1' C2' Rh2 134.4(3) . . . . ?
C6' C1' C2' C3' -159.8(3) . . . . ?
C6' C1' C2' Rh2' 125.1(5) . . . . ?
C6' C1' C5' Rh2 -139.3(4) . . . . ?
C6' C1' C5' C4' 161.7(4) . . . . ?
C6' C1' C5' C17' -10.7(6) . . . . ?
C6' C1' C5' Rh2' -126.0(7) . . . . ?
C7' O2 C6' C1' 60.8(4) . . . . ?
C7' O2 C6' C9' -170.2(3) . . . . ?
C13' C3' C4' Rh2 124.5(4) . . . . ?
C13' C3' C4' C5' -168.1(4) . . . . ?
C13' C3' C4' Rh2' 133.6(5) . . . . ?
C21' C22' C23' C24' 50.1(6) . . . . ?
C22' C21' C28' C27' -95.1(5) . . . . ?
C22' C23' C24' C25' 27.1(5) . . . . ?
C23' C24' C25' Rh2 -8.7(5) . . . . ?
C23' C24' C25' C26' -91.7(5) . . . . ?
C23' C24' C25' Rh2' -22.2(7) . . . . ?
C24' C25' C26' Rh2 106.9(4) . . . . ?
C24' C25' C26' C27' 1.9(6) . . . . ?
C24' C25' C26' Rh2' 101.4(5) . . . . ?
C25' C26' C27' C28' 48.2(5) . . . . ?
C26' C27' C28' C21' 29.9(5) . . . . ?
C28' C21' C22' Rh2 107.0(4) . . . . ?
C28' C21' C22' C23' 2.6(6) . . . . ?
C28' C21' C22' Rh2' 110.7(5) . . . . ?
O1 C6 C9 C12 60.7(4) . . . . ?
O1 C6 C9 C10 -57.7(4) . . . . ?
O1 C6 C9 C11 -175.6(3) . . . . ?
O1 C7 C8 F3 59.9(5) . . . . ?
O1 C7 C8 F2 178.9(3) . . . . ?
O1 C7 C8 F1 -62.5(5) . . . . ?
C19 C17 C5 Rh1 -50.4(5) . . . . ?
C19 C17 C5 C1 52.4(6) . . . . ?
C19 C17 C5 C4 -135.8(4) . . . . ?
C19 C17 C5 Rh1' -31.4(7) . . . . ?
C15 C13 C3 Rh1 -50.6(5) . . . . ?
C15 C13 C3 C2 -145.6(4) . . . . ?
C15 C13 C3 C4 42.5(6) . . . . ?
C13 C3 C4 Rh1 -124.5(4) . . . . ?
C13 C3 C4 C5 167.9(4) . . . . ?
C13 C3 C4 Rh1' -138.8(5) . . . . ?
C1 C2 C3 Rh1 67.7(3) . . . . ?
C1 C2 C3 C13 -167.5(4) . . . . ?
C1 C2 C3 C4 5.8(5) . . . . ?
C1 C6 C9 C12 -60.0(5) . . . . ?
C1 C6 C9 C10 -178.5(3) . . . . ?
C1 C6 C9 C11 63.7(4) . . . . ?
C2 C1 C5 Rh1 -58.0(3) . . . . ?
C2 C1 C5 C17 173.1(4) . . . . ?
C2 C1 C5 C4 0.3(4) . . . . ?
C2 C1 C5 Rh1' -74.7(5) . . . . ?
C2 C1 C6 O1 -43.9(5) . . . . ?
C2 C1 C6 C9 76.0(5) . . . . ?
C2 C3 C4 Rh1 62.1(3) . . . . ?
C2 C3 C4 C5 -5.5(5) . . . . ?
C2 C3 C4 Rh1' 47.8(4) . . . . ?
C3 C4 C5 Rh1 65.6(3) . . . . ?
C3 C4 C5 C17 -170.3(4) . . . . ?
C3 C4 C5 C1 3.3(5) . . . . ?
C3 C4 C5 Rh1' 65.1(4) . . . . ?
C14 C13 C3 Rh1 70.2(5) . . . . ?
C14 C13 C3 C2 -24.8(6) . . . . ?
C14 C13 C3 C4 163.3(4) . . . . ?
C16 C13 C3 Rh1 -171.1(3) . . . . ?
C16 C13 C3 C2 93.9(5) . . . . ?
C16 C13 C3 C4 -78.0(6) . . . . ?
C5 C1 C2 Rh1 61.4(3) . . . . ?
C5 C1 C2 C3 -3.9(4) . . . . ?
C5 C1 C2 Rh1' 71.7(4) . . . . ?
C5 C1 C6 O1 117.0(4) . . . . ?
C5 C1 C6 C9 -123.2(4) . . . . ?
C18 C17 C5 Rh1 -170.9(3) . . . . ?
C18 C17 C5 C1 -68.1(6) . . . . ?
C18 C17 C5 C4 103.7(4) . . . . ?
C18 C17 C5 Rh1' -151.9(5) . . . . ?
C6 O1 C7 C8 158.3(3) . . . . ?
C6 C1 C2 Rh1 -134.3(3) . . . . ?
C6 C1 C2 C3 160.5(3) . . . . ?
C6 C1 C2 Rh1' -123.9(5) . . . . ?
C6 C1 C5 Rh1 138.8(4) . . . . ?
C6 C1 C5 C17 10.0(7) . . . . ?
C6 C1 C5 C4 -162.8(4) . . . . ?
C6 C1 C5 Rh1' 122.2(6) . . . . ?
C20 C17 C5 Rh1 71.2(5) . . . . ?
C20 C17 C5 C1 174.0(4) . . . . ?
C20 C17 C5 C4 -14.2(6) . . . . ?
C20 C17 C5 Rh1' 90.1(6) . . . . ?
C7 O1 C6 C1 -62.8(4) . . . . ?
C7 O1 C6 C9 168.2(3) . . . . ?
C22 C23 C24 C25 -28.4(6) . . . . ?
C22 C21 C28 C27 92.9(5) . . . . ?
C24 C23 C22 Rh1 34.0(5) . . . . ?
C24 C23 C22 C21 -49.2(6) . . . . ?
C24 C23 C22 Rh1' 22.9(7) . . . . ?
C24 C25 C26 Rh1 -107.6(4) . . . . ?
C24 C25 C26 C27 -2.7(7) . . . . ?
C24 C25 C26 Rh1' -104.7(5) . . . . ?
C26 C27 C28 C21 -28.6(6) . . . . ?
C26 C25 C24 C23 93.1(6) . . . . ?
C28 C27 C26 Rh1 32.1(5) . . . . ?
C28 C27 C26 C25 -49.0(6) . . . . ?
C28 C27 C26 Rh1' 46.5(6) . . . . ?
C28 C21 C22 Rh1 -105.9(4) . . . . ?
C28 C21 C22 C23 -1.6(7) . . . . ?
C28 C21 C22 Rh1' -113.8(5) . . . . ?
Rh1' C21 C22 C23 112.3(5) . . . . ?
Rh1' C21 C28 C27 -7.7(7) . . . . ?
Rh1' C1 C2 C3 -75.6(5) . . . . ?
Rh1' C1 C5 C17 -112.2(6) . . . . ?
Rh1' C1 C5 C4 75.0(5) . . . . ?
Rh1' C1 C6 O1 -144.2(4) . . . . ?
Rh1' C1 C6 C9 -24.3(6) . . . . ?
Rh1' C25 C24 C23 23.7(6) . . . . ?
Rh1' C25 C26 C27 102.1(5) . . . . ?
Rh1' C2 C3 C13 133.9(5) . . . . ?
Rh1' C2 C3 C4 -52.8(4) . . . . ?
Rh1' C4 C5 C17 124.6(5) . . . . ?
Rh1' C4 C5 C1 -61.9(3) . . . . ?
Rh2' C1' C2' C3' 75.1(5) . . . . ?
Rh2' C1' C5' C4' -72.3(6) . . . . ?
Rh2' C1' C5' C17' 115.3(6) . . . . ?
Rh2' C1' C6' O2 142.0(4) . . . . ?
Rh2' C1' C6' C9' 22.7(6) . . . . ?
Rh2' C2' C3' C4' 56.5(4) . . . . ?
Rh2' C2' C3' C13' -129.5(4) . . . . ?
Rh2' C4' C5' C1' 64.2(3) . . . . ?
Rh2' C4' C5' C17' -122.8(4) . . . . ?
Rh2' C5' C17' C18' 36.9(7) . . . . ?
Rh2' C5' C17' C19' 157.3(6) . . . . ?
Rh2' C5' C17' C20' -84.5(6) . . . . ?
Rh2' C21' C22' C23' -108.0(5) . . . . ?
Rh2' C21' C28' C27' -0.1(8) . . . . ?
Rh2' C22' C23' C24' -21.1(7) . . . . ?
Rh2' C25' C26' C27' -99.5(5) . . . . ?
Rh2' C26' C27' C28' -41.8(5) . . . . ?
